data_2201364
loop_
_publ_author_name
'Necefo\(glu, Hacali'
'H\"okelek, Tuncer'
'Ersanl\?i, Cem C\"uneyt'
'Erd\"onmez, Ahmet'

_publ_section_title
;
 Bis(4-hydroxybenzoato-\k<i>O</i>)bis(nicotinamide-\k<i>N</i>)zinc(II)
;
_journal_issue 12
_journal_name_full 'Acta Crystallographica Section E'
_journal_page_first m758
_journal_page_last m761
_journal_paper_doi 10.1107/S1600536802021712
_journal_volume 58
_journal_year 2002
_chemical_formula_iupac '[Zn (C6 H6 N2 O)2 (C7 H5 O3)2]'
_chemical_formula_moiety 'C26 H22 N4 O8 Zn'
_chemical_formula_sum 'C26 H22 N4 O8 Zn'
_chemical_formula_weight 583.85
_chemical_name_systematic ?
_space_group_IT_number 14
_symmetry_cell_setting monoclinic
_symmetry_space_group_name_Hall '-P 2yn'
_symmetry_space_group_name_H-M 'P 1 21/n 1'
_atom_sites_solution_hydrogens geom
_atom_sites_solution_primary direct
_atom_sites_solution_secondary difmap
_audit_creation_method SHELXL-97
_cell_angle_alpha 90.00
_cell_angle_beta 95.375(6)
_cell_angle_gamma 90.00
_cell_formula_units_Z 4
_cell_length_a 10.3159(10)
_cell_length_b 22.606(3)
_cell_length_c 10.8926(10)
_cell_measurement_reflns_used 25
_cell_measurement_temperature 293(2)
_cell_measurement_theta_max 18
_cell_measurement_theta_min 10
_cell_volume 2529.0(5)
_computing_cell_refinement 'CAD-4 EXPRESS'
_computing_data_collection 'CAD-4 EXPRESS (Enraf-Nonius, 1994)'
_computing_data_reduction 'XCAD4 (Harms & Wocadlo, 1995)'
_computing_molecular_graphics 'ORTEP-3 for Windows (Farrugia, 1997)'
_computing_publication_material 'WinGX (Farrugia, 1999)'
_computing_structure_refinement 'SHELXL97 (Sheldrick, 1997)'
_computing_structure_solution 'SHELXS97 (Sheldrick, 1997)'
_diffrn_ambient_temperature 293(2)
_diffrn_measured_fraction_theta_full 1.000
_diffrn_measured_fraction_theta_max 1.000
_diffrn_measurement_device_type 'Enraf Nonius TurboCAD4'
_diffrn_measurement_method 'non-profiled \w'
_diffrn_radiation_monochromator graphite
_diffrn_radiation_source 'fine-focus sealed tube'
_diffrn_radiation_type MoK\a
_diffrn_radiation_wavelength 0.71073
_diffrn_reflns_av_R_equivalents 0.0308
_diffrn_reflns_av_sigmaI/netI 0.0293
_diffrn_reflns_limit_h_max 0
_diffrn_reflns_limit_h_min -12
_diffrn_reflns_limit_k_max 0
_diffrn_reflns_limit_k_min -28
_diffrn_reflns_limit_l_max 13
_diffrn_reflns_limit_l_min -13
_diffrn_reflns_number 5409
_diffrn_reflns_theta_full 26.29
_diffrn_reflns_theta_max 26.29
_diffrn_reflns_theta_min 2.08
_diffrn_standards_decay_% 1
_diffrn_standards_interval_time 120
_diffrn_standards_number 3
_exptl_absorpt_coefficient_mu 1.030
_exptl_absorpt_correction_T_max 0.8608
_exptl_absorpt_correction_T_min 0.7475
_exptl_absorpt_correction_type '\y scan'
_exptl_absorpt_process_details '(North et al., 1968)'
_exptl_crystal_colour colourless
_exptl_crystal_density_diffrn 1.533
_exptl_crystal_density_method 'not measured'
_exptl_crystal_description rod-shaped
_exptl_crystal_F_000 1200
_exptl_crystal_size_max 0.30
_exptl_crystal_size_mid 0.20
_exptl_crystal_size_min 0.15
_refine_diff_density_max 0.289
_refine_diff_density_min -0.494
_refine_ls_extinction_method none
_refine_ls_goodness_of_fit_ref 1.049
_refine_ls_hydrogen_treatment refall
_refine_ls_matrix_type full
_refine_ls_number_parameters 440
_refine_ls_number_reflns 5124
_refine_ls_number_restraints 0
_refine_ls_restrained_S_all 1.049
_refine_ls_R_factor_all 0.0538
_refine_ls_R_factor_gt 0.0332
_refine_ls_shift/su_max 0.003
_refine_ls_shift/su_mean 0.000
_refine_ls_structure_factor_coef Fsqd
_refine_ls_weighting_details 'calc w = 1/[\s^2^(Fo^2^)+(0.0551P)^2^+0.716P] where P = (Fo^2^+2Fc^2^)/3'
_refine_ls_weighting_scheme calc
_refine_ls_wR_factor_gt 0.0875
_refine_ls_wR_factor_ref 0.0950
_reflns_number_gt 4089
_reflns_number_total 5124
_reflns_threshold_expression I>2\s(I)
_cod_data_source_file cf6226.cif
_cod_data_source_block I
_cod_original_sg_symbol_H-M 'P 21/n'
_cod_database_code 2201364
_cod_database_fobs_code 2201364

loop_
_symmetry_equiv_pos_as_xyz
'x, y, z'
'-x+1/2, y+1/2, -z+1/2'
'-x, -y, -z'
'x-1/2, -y-1/2, z-1/2'

loop_
_atom_site_label
_atom_site_fract_x
_atom_site_fract_y
_atom_site_fract_z
_atom_site_U_iso_or_equiv
_atom_site_adp_type
_atom_site_calc_flag
_atom_site_refinement_flags
_atom_site_occupancy
_atom_site_disorder_assembly
_atom_site_disorder_group
_atom_site_type_symbol
Zn1 0.75623(2) 0.883728(11) 0.86158(2) 0.03518(10) Uani d . 1 . . Zn
O1 0.76143(17) 0.84265(8) 1.01724(15) 0.0508(4) Uani d . 1 . . O
O2 0.88676(19) 0.91508(7) 1.09916(17) 0.0558(5) Uani d . 1 . . O
O3 0.87220(15) 0.93536(7) 0.77245(16) 0.0459(4) Uani d . 1 . . O
O4 0.96989(17) 0.85151(7) 0.82001(16) 0.0490(4) Uani d . 1 . . O
O5 0.91427(18) 0.72931(9) 1.54104(15) 0.0508(4) Uani d . 1 . . O
O6 1.3646(2) 0.96147(12) 0.4693(2) 0.0731(7) Uani d . 1 . . O
O7 0.27913(17) 0.87490(7) 1.03315(18) 0.0515(4) Uani d . 1 . . O
O8 0.5124(2) 0.86786(8) 0.39748(16) 0.0564(5) Uani d . 1 . . O
N1 0.67746(17) 0.82025(8) 0.73917(17) 0.0373(4) Uani d . 1 . . N
N2 0.59081(16) 0.93635(8) 0.85935(15) 0.0335(4) Uani d . 1 . . N
N3 0.5000(2) 0.77479(12) 0.3258(2) 0.0517(5) Uani d . 1 . . N
N4 0.1655(2) 0.95877(10) 1.0012(2) 0.0449(5) Uani d . 1 . . N
C1 0.8329(2) 0.86633(10) 1.1065(2) 0.0397(5) Uani d . 1 . . C
C2 0.8500(2) 0.83090(10) 1.22303(19) 0.0361(5) Uani d . 1 . . C
C3 0.9082(3) 0.85423(11) 1.3320(2) 0.0519(6) Uani d . 1 . . C
C4 0.9281(3) 0.82086(12) 1.4371(2) 0.0546(7) Uani d . 1 . . C
C5 0.8922(2) 0.76198(10) 1.4358(2) 0.0394(5) Uani d . 1 . . C
C6 0.8348(2) 0.73762(11) 1.3280(2) 0.0452(5) Uani d . 1 . . C
C7 0.8124(2) 0.77220(11) 1.2237(2) 0.0436(5) Uani d . 1 . . C
C8 0.9676(2) 0.90006(10) 0.7659(2) 0.0372(5) Uani d . 1 . . C
C9 1.07416(19) 0.91741(9) 0.69028(19) 0.0341(4) Uani d . 1 . . C
C10 1.0820(2) 0.97336(11) 0.6404(2) 0.0466(6) Uani d . 1 . . C
C11 1.1794(3) 0.98740(13) 0.5666(3) 0.0572(7) Uani d . 1 . . C
C12 1.2707(2) 0.94520(12) 0.5421(2) 0.0476(6) Uani d . 1 . . C
C13 1.2636(2) 0.88913(12) 0.5909(2) 0.0482(6) Uani d . 1 . . C
C14 1.1659(2) 0.87582(11) 0.6644(2) 0.0419(5) Uani d . 1 . . C
C15 0.5763(2) 0.98543(10) 0.7896(2) 0.0399(5) Uani d . 1 . . C
C16 0.4627(2) 1.01752(11) 0.7803(2) 0.0458(6) Uani d . 1 . . C
C17 0.3605(2) 0.99941(10) 0.8439(2) 0.0404(5) Uani d . 1 . . C
C18 0.37350(19) 0.94894(9) 0.91583(18) 0.0315(4) Uani d . 1 . . C
C19 0.4912(2) 0.91906(9) 0.92089(19) 0.0339(4) Uani d . 1 . . C
C20 0.2681(2) 0.92475(9) 0.9878(2) 0.0357(5) Uani d . 1 . . C
C21 0.6834(2) 0.76251(10) 0.7703(2) 0.0389(5) Uani d . 1 . . C
C22 0.6438(2) 0.71868(10) 0.6889(2) 0.0413(5) Uani d . 1 . . C
C23 0.5934(2) 0.73319(10) 0.5712(2) 0.0384(5) Uani d . 1 . . C
C24 0.58346(19) 0.79243(9) 0.53787(19) 0.0341(4) Uani d . 1 . . C
C25 0.6282(2) 0.83412(10) 0.6248(2) 0.0374(5) Uani d . 1 . . C
C26 0.5294(2) 0.81442(10) 0.4142(2) 0.0395(5) Uani d . 1 . . C
H3A 0.467(3) 0.7854(14) 0.255(3) 0.066(9) Uiso d . 1 . . H
H3B 0.512(3) 0.7365(14) 0.340(3) 0.061(9) Uiso d . 1 . . H
H4A 0.160(3) 0.9934(15) 0.975(3) 0.064(9) Uiso d . 1 . . H
H4B 0.106(3) 0.9433(12) 1.037(2) 0.051(8) Uiso d . 1 . . H
H5A 0.873(4) 0.6979(17) 1.534(3) 0.094(13) Uiso d . 1 . . H
H6A 1.407(5) 0.937(2) 0.454(5) 0.13(2) Uiso d . 1 . . H
H31 0.932(3) 0.8927(14) 1.332(3) 0.070(10) Uiso d . 1 . . H
H41 0.962(3) 0.8356(12) 1.510(3) 0.055(7) Uiso d . 1 . . H
H61 0.814(3) 0.6949(14) 1.323(3) 0.066(8) Uiso d . 1 . . H
H71 0.778(3) 0.7547(13) 1.150(2) 0.059(8) Uiso d . 1 . . H
H101 1.024(3) 1.0018(13) 0.661(3) 0.063(8) Uiso d . 1 . . H
H111 1.183(3) 1.0263(15) 0.533(3) 0.075(9) Uiso d . 1 . . H
H131 1.324(3) 0.8588(13) 0.572(3) 0.060(8) Uiso d . 1 . . H
H141 1.154(2) 0.8388(12) 0.700(2) 0.052(7) Uiso d . 1 . . H
H151 0.648(2) 1.0001(10) 0.749(2) 0.037(6) Uiso d . 1 . . H
H161 0.459(3) 1.0502(13) 0.732(3) 0.061(8) Uiso d . 1 . . H
H171 0.281(2) 1.0187(12) 0.838(2) 0.046(7) Uiso d . 1 . . H
H191 0.503(2) 0.8867(11) 0.972(2) 0.044(7) Uiso d . 1 . . H
H211 0.715(2) 0.7538(11) 0.852(2) 0.042(6) Uiso d . 1 . . H
H221 0.649(2) 0.6810(12) 0.715(2) 0.046(7) Uiso d . 1 . . H
H231 0.568(2) 0.7063(10) 0.520(2) 0.032(6) Uiso d . 1 . . H
H251 0.625(2) 0.8752(10) 0.603(2) 0.030(6) Uiso d . 1 . . H

loop_
_atom_site_aniso_label
_atom_site_aniso_U_11
_atom_site_aniso_U_22
_atom_site_aniso_U_33
_atom_site_aniso_U_12
_atom_site_aniso_U_13
_atom_site_aniso_U_23
Zn1 0.03253(14) 0.03641(15) 0.03653(15) -0.00278(10) 0.00285(10) 0.00115(10)
O1 0.0511(10) 0.0595(11) 0.0409(9) -0.0047(8) -0.0003(7) 0.0140(8)
O2 0.0715(12) 0.0347(9) 0.0632(11) 0.0019(8) 0.0164(9) 0.0081(8)
O3 0.0371(8) 0.0428(9) 0.0601(10) 0.0010(7) 0.0157(7) 0.0033(8)
O4 0.0479(9) 0.0448(9) 0.0551(10) -0.0018(7) 0.0100(8) 0.0127(8)
O5 0.0558(11) 0.0586(11) 0.0360(9) -0.0091(9) -0.0057(7) 0.0053(8)
O6 0.0657(13) 0.0806(16) 0.0790(15) 0.0114(12) 0.0382(11) 0.0275(12)
O7 0.0523(10) 0.0359(9) 0.0695(11) 0.0007(7) 0.0224(9) 0.0111(8)
O8 0.0768(13) 0.0454(10) 0.0475(10) 0.0066(9) 0.0079(9) 0.0084(8)
N1 0.0346(9) 0.0355(9) 0.0416(10) -0.0017(7) 0.0023(8) -0.0032(8)
N2 0.0326(9) 0.0336(9) 0.0345(9) -0.0014(7) 0.0038(7) 0.0021(7)
N3 0.0571(13) 0.0534(14) 0.0424(12) -0.0031(11) -0.0079(10) -0.0042(10)
N4 0.0380(11) 0.0397(12) 0.0590(13) 0.0012(9) 0.0160(9) 0.0024(10)
C1 0.0381(12) 0.0390(12) 0.0433(12) 0.0089(9) 0.0113(10) 0.0033(10)
C2 0.0329(11) 0.0378(11) 0.0382(11) 0.0010(9) 0.0062(8) -0.0011(9)
C3 0.0699(17) 0.0354(13) 0.0505(14) -0.0094(12) 0.0062(12) -0.0092(11)
C4 0.0749(18) 0.0527(15) 0.0344(12) -0.0132(13) -0.0041(12) -0.0126(11)
C5 0.0361(11) 0.0479(13) 0.0340(11) -0.0034(10) 0.0018(9) -0.0017(9)
C6 0.0541(14) 0.0408(13) 0.0390(12) -0.0152(11) -0.0052(10) 0.0010(10)
C7 0.0476(13) 0.0456(13) 0.0360(12) -0.0129(11) -0.0052(10) -0.0001(10)
C8 0.0347(11) 0.0387(11) 0.0373(11) -0.0050(9) -0.0008(9) -0.0039(9)
C9 0.0312(11) 0.0372(11) 0.0331(10) -0.0001(8) -0.0018(8) -0.0005(8)
C10 0.0421(13) 0.0377(12) 0.0617(15) 0.0043(10) 0.0140(11) 0.0030(11)
C11 0.0568(16) 0.0448(14) 0.0728(18) 0.0010(12) 0.0204(14) 0.0160(13)
C12 0.0412(13) 0.0597(15) 0.0434(13) 0.0003(11) 0.0110(10) 0.0077(11)
C13 0.403(13) 0.0538(15) 0.0513(14) 0.0106(11) 0.0092(11) 0.0062(11)
C14 0.0368(12) 0.0425(13) 0.0459(13) 0.0048(10) 0.0018(10) 0.0087(10)
C15 0.0418(12) 0.0420(12) 0.0366(11) -0.0039(10) 0.0082(9) 0.0051(9)
C16 0.0538(14) 0.0405(13) 0.0439(13) 0.0043(11) 0.0085(11) 0.0137(10)
C17 0.0399(13) 0.0389(12) 0.0422(12) 0.0062(10) 0.0031(10) 0.0020(10)
C18 0.0325(10) 0.0302(10) 0.0314(10) -0.0032(8) 0.0019(8) -0.0050(8)
C19 0.0353(11) 0.0313(11) 0.0352(11) -0.0024(8) 0.0034(8) 0.0026(9)
C20 0.0346(11) 0.0326(11) 0.0403(11) -0.0039(9) 0.0059(9) -0.0046(9)
C21 0.0344(11) 0.0405(12) 0.0421(12) 0.0046(9) 0.0040(9) 0.0022(10)
C22 0.0407(12) 0.0327(11) 0.0514(13) 0.0042(9) 0.0088(10) 0.0023(10)
C23 0.0371(11) 0.0342(12) 0.0444(12) -0.0027(9) 0.0064(9) -0.0068(10)
C24 0.0302(10) 0.0361(11) 0.0371(11) -0.0011(8) 0.0084(8) -0.0024(9)
C25 0.0379(12) 0.0315(11) 0.0432(12) -0.0015(9) 0.0057(9) -0.0002(9)
C26 0.0331(11) 0.0439(13) 0.0422(12) -0.0015(9) 0.0080(9) 0.0016(10)

loop_
_atom_type_symbol
_atom_type_description
_atom_type_scat_dispersion_real
_atom_type_scat_dispersion_imag
_atom_type_scat_source
C C 0.0033 0.0016 'International Tables Vol C Tables 4.2.6.8 and 6.1.1.4'
H H 0.0000 0.0000 'International Tables Vol C Tables 4.2.6.8 and 6.1.1.4'
N N 0.0061 0.0033 'International Tables Vol C Tables 4.2.6.8 and 6.1.1.4'
O O 0.0106 0.0060 'International Tables Vol C Tables 4.2.6.8 and 6.1.1.4'
Zn Zn 0.2839 1.4301 'International Tables Vol C Tables 4.2.6.8 and 6.1.1.4'

loop_
_geom_angle_atom_site_label_1
_geom_angle_atom_site_label_2
_geom_angle_atom_site_label_3
_geom_angle
_geom_angle_publ_flag
O1 Zn1 O3 138.00(7) yes
O1 Zn1 N1 102.07(8) yes
O3 Zn1 N1 108.05(7) yes
O1 Zn1 N2 103.94(7) yes
O3 Zn1 N2 100.91(7) yes
N1 Zn1 N2 96.70(7) yes
O1 Zn1 O4 93.97(7) yes
O3 Zn1 O4 58.79(6) yes
N1 Zn1 O4 88.86(7) yes
N2 Zn1 O4 159.61(6) yes
O1 Zn1 C8 118.55(7) ?
O3 Zn1 C8 29.79(7) ?
N1 Zn1 C8 97.89(7) ?
N2 Zn1 C8 130.54(7) ?
O4 Zn1 C8 29.08(6) ?
C8 O3 Zn1 99.37(14) ?
C19 N2 C15 118.32(19) ?
C19 N2 Zn1 119.71(14) ?
C15 N2 Zn1 121.76(14) ?
C1 O1 Zn1 115.62(15) ?
O2 C1 O1 123.5(2) yes
O2 C1 C2 120.8(2) ?
O1 C1 C2 115.7(2) ?
C25 N1 C21 117.75(19) ?
C25 N1 Zn1 121.91(15) ?
C21 N1 Zn1 120.16(15) ?
C25 C24 C23 117.8(2) ?
C25 C24 C26 117.56(19) ?
C23 C24 C26 124.7(2) ?
N1 C25 C24 123.4(2) ?
N1 C25 H251 117.2(13) ?
C24 C25 H251 119.4(13) ?
N2 C19 C18 123.32(19) ?
N2 C19 H191 118.3(17) ?
C18 C19 H191 118.3(17) ?
C3 C2 C7 117.4(2) ?
C3 C2 C1 122.1(2) ?
C7 C2 C1 120.5(2) ?
N2 C15 C16 121.7(2) ?
N2 C15 H151 119.8(14) ?
C16 C15 H151 118.4(14) ?
O4 C8 O3 120.4(2) yes
O4 C8 C9 120.8(2) ?
O3 C8 C9 118.7(2) ?
O4 C8 Zn1 69.84(12) ?
O3 C8 Zn1 50.84(11) ?
C9 C8 Zn1 167.70(16) ?
C13 C14 C9 121.5(2) ?
C13 C14 H141 124.8(16) ?
C9 C14 H141 113.7(16) ?
C22 C23 C24 119.0(2) ?
C22 C23 H231 120.4(15) ?
C24 C23 H231 120.6(15) ?
C17 C18 C19 117.56(19) ?
C17 C18 C20 124.01(19) ?
C19 C18 C20 118.44(19) ?
O5 C5 C6 121.6(2) ?
O5 C5 C4 119.3(2) ?
C6 C5 C4 119.1(2) ?
C26 N3 H3B 120.9(19) ?
C26 N3 H3A 121(2) ?
H3B N3 H3A 118(3) ?
C14 C9 C10 118.4(2) ?
C14 C9 C8 119.3(2) ?
C10 C9 C8 122.2(2) ?
C5 C6 C7 120.0(2) ?
C5 C6 H61 120.5(17) ?
C7 C6 H61 119.5(17) ?
O8 C26 N3 122.3(2) yes
O8 C26 C24 119.7(2) ?
N3 C26 C24 118.0(2) ?
N1 C21 C22 122.3(2) ?
N1 C21 H211 116.4(15) ?
C22 C21 H211 121.2(15) ?
C6 C7 C2 121.5(2) ?
C6 C7 H71 119.0(18) ?
C2 C7 H71 119.2(18) ?
C21 C22 C23 119.7(2) ?
C21 C22 H221 118.2(16) ?
C23 C22 H221 122.1(16) ?
C16 C17 C18 119.5(2) ?
C16 C17 H171 122.6(16) ?
C18 C17 H171 117.9(16) ?
C5 O5 H5A 110(3) ?
C8 O4 Zn1 81.08(13) ?
C20 N4 H4A 122(2) ?
C20 N4 H4B 116.0(19) ?
H4A N4 H4B 122(3) ?
O7 C20 N4 122.0(2) yes
O7 C20 C18 119.93(19) ?
N4 C20 C18 118.1(2) ?
C11 C10 C9 120.8(2) ?
C11 C10 H101 120.4(18) ?
C9 C10 H101 118.7(18) ?
O6 C12 C13 122.7(2) ?
O6 C12 C11 117.5(2) ?
C13 C12 C11 119.8(2) ?
C14 C13 C12 119.5(2) ?
C14 C13 H131 119.8(17) ?
C12 C13 H131 120.6(17) ?
C10 C11 C12 119.9(2) ?
C10 C11 H111 119.3(19) ?
C12 C11 H111 120.7(19) ?
C15 C16 C17 119.6(2) ?
C15 C16 H161 117.2(18) ?
C17 C16 H161 123.2(18) ?
C3 C4 C5 120.2(2) ?
C3 C4 H41 123.3(18) ?
C5 C4 H41 116.5(17) ?
C4 C3 C2 121.7(2) ?
C4 C3 H31 120(2) ?
C2 C3 H31 118(2) ?
C12 O6 H6A 113(4) ?

loop_
_geom_bond_atom_site_label_1
_geom_bond_atom_site_label_2
_geom_bond_site_symmetry_2
_geom_bond_distance
_geom_bond_publ_flag
Zn1 O1 . 1.9295(16) yes
Zn1 O3 . 1.9883(16) yes
Zn1 N1 . 2.0723(18) yes
Zn1 N2 . 2.0784(17) yes
Zn1 O4 . 2.4042(18) yes
Zn1 C8 . 2.530(2) ?
O3 C8 . 1.274(3) yes
O2 C1 . 1.240(3) yes
N2 C19 . 1.337(3) ?
N2 C15 . 1.345(3) ?
O1 C1 . 1.281(3) yes
C1 C2 . 1.498(3) ?
N1 C25 . 1.338(3) ?
N1 C21 . 1.349(3) ?
C24 C25 . 1.384(3) ?
C24 C23 . 1.389(3) ?
C24 C26 . 1.494(3) ?
C25 H251 . 0.96(2) ?
C19 C18 . 1.386(3) ?
C19 H191 . 0.92(3) ?
C2 C3 . 1.383(3) ?
C2 C7 . 1.383(3) ?
C15 C16 . 1.374(3) ?
C15 H151 . 0.96(2) ?
O8 C26 . 1.232(3) yes
C8 O4 . 1.245(3) yes
C8 C9 . 1.487(3) ?
C14 C13 . 1.377(4) ?
C14 C9 . 1.382(3) ?
C14 H141 . 0.94(3) ?
C23 C22 . 1.377(3) ?
C23 H231 . 0.85(2) ?
C18 C17 . 1.384(3) ?
C18 C20 . 1.501(3) ?
C5 O5 . 1.365(3) yes
C5 C6 . 1.379(3) ?
C5 C4 . 1.381(4) ?
N3 C26 . 1.329(3) yes
N3 H3B . 0.89(3) ?
N3 H3A . 0.85(3) ?
C9 C10 . 1.382(3) ?
C6 C7 . 1.381(3) ?
C6 H61 . 0.99(3) ?
C21 C22 . 1.367(3) ?
C21 H211 . 0.94(2) ?
C7 H71 . 0.93(3) ?
C22 H221 . 0.90(3) ?
C17 C16 . 1.376(3) ?
C17 H171 . 0.92(3) ?
O7 C20 . 1.232(3) yes
O5 H5A . 0.83(4) ?
N4 C20 . 1.328(3) yes
N4 H4A . 0.83(3) ?
N4 H4B . 0.83(3) ?
C10 C11 . 1.381(4) ?
C10 H101 . 0.92(3) ?
C12 O6 . 1.359(3) yes
C12 C13 . 1.379(4) ?
C12 C11 . 1.384(4) ?
C13 H131 . 0.97(3) ?
C11 H111 . 0.95(3) ?
C16 H161 . 0.91(3) ?
C4 C3 . 1.371(4) ?
C4 H41 . 0.90(3) ?
C3 H31 . 0.90(3) ?
O6 H6A . 0.74(5) ?

loop_
_geom_hbond_atom_site_label_D
_geom_hbond_atom_site_label_H
_geom_hbond_atom_site_label_A
_geom_hbond_site_symmetry_A
_geom_hbond_distance_DH
_geom_hbond_distance_HA
_geom_hbond_distance_DA
_geom_hbond_angle_DHA
O6 H6A O8 1_655 0.74(5) 2.03(5) 2.764(3) 175(6)
O5 H5A O7 4_676 0.83(4) 1.91(4) 2.735(3) 175(4)
N3 H3B O4 4_575 0.89(3) 2.04(3) 2.872(3) 155(3)
N4 H4A O2 3_677 0.83(3) 2.26(3) 3.084(3) 171(3)

loop_
_geom_torsion_atom_site_label_1
_geom_torsion_atom_site_label_2
_geom_torsion_atom_site_label_3
_geom_torsion_atom_site_label_4
_geom_torsion
_geom_torsion_publ_flag
O1 Zn1 O3 C8 59.86(18) yes
N1 Zn1 O3 C8 -73.82(15) yes
N2 Zn1 O3 C8 -174.65(13) yes
O4 Zn1 O3 C8 3.36(12) ?
O1 Zn1 N2 C19 -28.41(17) yes
O3 Zn1 N2 C19 -174.26(15) ?
N1 Zn1 N2 C19 75.84(16) yes
O4 Zn1 N2 C19 -179.15(16) yes
C8 Zn1 N2 C19 -177.76(14) ?
O1 Zn1 N2 C15 156.90(16) yes
O3 Zn1 N2 C15 11.05(18) yes
N1 Zn1 N2 C15 -98.85(17) yes
O4 Zn1 N2 C15 6.2(3) yes
C8 Zn1 N2 C15 7.6(2) ?
O3 Zn1 O1 C1 29.4(2) yes
N1 Zn1 O1 C1 164.68(16) yes
N2 Zn1 O1 C1 -95.18(16) yes
O4 Zn1 O1 C1 74.99(17) yes
C8 Zn1 O1 C1 58.65(18) ?
Zn1 O1 C1 O2 6.4(3) ?
Zn1 O1 C1 C2 -172.88(14) ?
O1 Zn1 N1 C25 163.89(16) ?
O3 Zn1 N1 C25 -45.78(18) ?
N2 Zn1 N1 C25 58.03(17) ?
O4 Zn1 N1 C25 -102.30(17) ?
C8 Zn1 N1 C25 -74.58(17) ?
O1 Zn1 N1 C21 -21.09(18) ?
O3 Zn1 N1 C21 129.25(16) ?
N2 Zn1 N1 C21 -126.94(16) ?
O4 Zn1 N1 C21 72.73(16) ?
C8 Zn1 N1 C21 100.45(17) ?
C21 N1 C25 C24 0.1(3) ?
Zn1 N1 C25 C24 175.21(16) ?
C23 C24 C25 N1 -1.6(3) ?
C26 C24 C25 N1 179.22(19) ?
C15 N2 C19 C18 0.4(3) ?
Zn1 N2 C19 C18 -174.45(15) ?
O2 C1 C2 C3 10.4(3) ?
O1 C1 C2 C3 -170.3(2) ?
O2 C1 C2 C7 -166.9(2) ?
O1 C1 C2 C7 12.4(3) ?
C19 N2 C15 C16 -0.2(3) ?
Zn1 N2 C15 C16 174.61(18) ?
Zn1 O3 C8 O4 -6.5(2) ?
Zn1 O3 C8 C9 172.11(16) ?
O1 Zn1 C8 O4 35.29(15) ?
O3 Zn1 C8 O4 174.1(2) ?
N1 Zn1 C8 O4 -73.12(14) ?
N2 Zn1 C8 O4 -179.00(12) ?
O1 Zn1 C8 O3 -138.79(14) ?
N1 Zn1 C8 O3 112.81(14) ?
N2 Zn1 C8 O3 6.93(17) ?
O4 Zn1 C8 O3 -174.1(2) ?
O1 Zn1 C8 C9 -173.2(7) ?
O3 Zn1 C8 C9 -34.4(7) ?
N1 Zn1 C8 C9 78.4(7) ?
N2 Zn1 C8 C9 -27.5(8) ?
O4 Zn1 C8 C9 151.5(8) ?
C25 C24 C23 C22 1.6(3) ?
C26 C24 C23 C22 -179.2(2) ?
N2 C19 C18 C17 -0.6(3) ?
N2 C19 C18 C20 179.18(18) ?
C13 C14 C9 C10 0.1(4) ?
C13 C14 C9 C8 177.5(2) ?
O4 C8 C9 C14 9.9(3) ?
O3 C8 C9 C14 -168.6(2) ?
Zn1 C8 C9 C14 -138.6(7) ?
O4 C8 C9 C10 -172.7(2) ?
O3 C8 C9 C10 8.8(3) ?
Zn1 C8 C9 C10 38.7(8) ?
O5 C5 C6 C7 179.2(2) ?
C4 C5 C6 C7 -0.9(4) ?
C25 C24 C26 O8 -8.2(3) ?
C23 C24 C26 O8 172.6(2) ?
C25 C24 C26 N3 172.4(2) ?
C23 C24 C26 N3 -6.7(3) ?
C25 N1 C21 C22 1.4(3) ?
Zn1 N1 C21 C22 -173.84(17) ?
C5 C6 C7 C2 2.1(4) ?
C3 C2 C7 C6 -1.6(4) ?
C1 C2 C7 C6 175.8(2) ?
N1 C21 C22 C23 -1.3(3) ?
C24 C23 C22 C21 -0.3(3) ?
C19 C18 C17 C16 0.5(3) ?
C20 C18 C17 C16 -179.3(2) ?
O3 C8 O4 Zn1 5.3(2) ?
C9 C8 O4 Zn1 -173.20(19) ?
O1 Zn1 O4 C8 -149.43(14) ?
O3 Zn1 O4 C8 -3.44(13) ?
N1 Zn1 O4 C8 108.55(14) ?
N2 Zn1 O4 C8 2.2(3) ?
C17 C18 C20 O7 168.2(2) ?
C19 C18 C20 O7 -11.5(3) ?
C17 C18 C20 N4 -12.4(3) ?
C19 C18 C20 N4 167.8(2) ?
C14 C9 C10 C11 -0.1(4) ?
C8 C9 C10 C11 -177.5(2) ?
C9 C14 C13 C12 0.2(4) ?
O6 C12 C13 C14 179.8(3) ?
C11 C12 C13 C14 -0.5(4) ?
C9 C10 C11 C12 -0.2(4) ?
O6 C12 C11 C10 -179.8(3) ?
C13 C12 C11 C10 0.5(4) ?
N2 C15 C16 C17 0.1(4) ?
C18 C17 C16 C15 -0.3(4) ?
O5 C5 C4 C3 179.2(2) ?
C6 C5 C4 C3 -0.8(4) ?
C5 C4 C3 C2 1.3(4) ?
C7 C2 C3 C4 -0.1(4) ?
C1 C2 C3 C4 -177.4(2) ?
